data_9005319
loop_
_publ_author_name
'Pavese, A.'
'Ferraris, G.'
'Prencipe, M.'
'Ibberson, R.'

_publ_section_title
;
 Cation site ordering in phengite 3T from the Dora-Maira
 massif (western Alps): a variable-temperature neutron
 powder diffraction study
 Note: at T = 293 K
;
_journal_name_full 'European Journal of Mineralogy'
_journal_page_first 1183
_journal_page_last 1190
_journal_volume 9
_journal_year 1997
_chemical_compound_source 'Dora-Maira massif, western Alps'
_chemical_formula_sum 'Al1.788 H2 K Mg0.64 O12 Si3.572'
_chemical_name_mineral Aluminoceladonite
_space_group_IT_number 151
_symmetry_space_group_name_Hall 'P 31 2 (0 0 4)'
_symmetry_space_group_name_H-M 'P 31 1 2'
_cell_angle_alpha 90
_cell_angle_beta 90
_cell_angle_gamma 120
_cell_length_a 5.21379
_cell_length_b 5.21379
_cell_length_c 29.7382
_cell_formula_units_Z 3
_cell_volume 700.088
_database_code_amcsd 0006704
_diffrn_ambient_temperature 293
_exptl_crystal_density_diffrn 2.827
_cod_original_formula_sum 'K Al1.788 Mg.64 Si3.572 O12 H2'
_cod_database_code 9005319

loop_
_space_group_symop_operation_xyz
x,y,z
-x+y,y,1/3-z
-y,x-y,1/3+z
-y,-x,2/3-z
-x+y,-x,2/3+z
x,x-y,-z

loop_
_atom_site_label
_atom_site_fract_x
_atom_site_fract_y
_atom_site_fract_z
_atom_site_occupancy
_atom_site_U_iso_or_equiv
K 0.12900 0.25800 0.16667 1.00000 0.03400
AlM2 0.77200 0.88600 0.00000 1.00000 0.01900
AlM3 0.43800 0.21900 0.00000 0.36000 0.03300
MgM3 0.43800 0.21900 0.00000 0.64000 0.03300
SiT1 0.78500 0.57700 0.08940 0.78600 0.02100
AlT1 0.78500 0.57700 0.08940 0.21400 0.02100
SiT2 0.46600 0.92000 0.09100 1.00000 0.02100
O1 0.75600 0.56900 0.03530 1.00000 0.02100
O2 0.49100 0.93400 0.03680 1.00000 0.02500
O3 0.66100 0.78100 0.11230 1.00000 0.03700
O4 0.12300 0.71200 0.10730 1.00000 0.02400
O5 0.61300 0.25200 0.11400 1.00000 0.02100
O6 0.12000 0.19700 0.03570 1.00000 0.02800
H 0.14700 0.38700 0.03790 1.00000 0.07700

loop_
_cod_related_entry_id
_cod_related_entry_database
_cod_related_entry_code
1 AMCSD 0006704
